data_7238306
loop_
_publ_author_name
'Zhang, Ya-Nan'
'Wang, Yao-Yu'
'Hou, Lei'
'Liu, Ping'
'Liu, Jian-Qiang'
'Shi, Qi-Zhen'

_publ_section_title
;
 A series of metal--organic coordination polymers assembled with disulfide
 ligand involving in situ cleavage of S--S under co-ligand intervention
;
_journal_issue 11
_journal_name_full CrystEngComm
_journal_page_first 3840
_journal_paper_doi 10.1039/c005228k
_journal_volume 12
_journal_year 2010
_chemical_formula_moiety 'C22 H26 N4 O10 S2 Zn'
_chemical_formula_sum 'C22 H26 N4 O10 S2 Zn'
_chemical_formula_weight 636.00
_space_group_IT_number 15
_space_group_name_Hall '-C 2yc'
_space_group_name_H-M_alt 'C 1 2/c 1'
_symmetry_cell_setting monoclinic
_symmetry_space_group_name_H-M 'C 1 2/c 1'
_atom_sites_solution_hydrogens geom
_atom_sites_solution_primary direct
_atom_sites_solution_secondary difmap
_audit_creation_method SHELXL-97
_cell_angle_alpha 90.00
_cell_angle_beta 102.913(18)
_cell_angle_gamma 90.00
_cell_formula_units_Z 4
_cell_length_a 11.551(14)
_cell_length_b 19.65(2)
_cell_length_c 12.340(16)
_cell_measurement_reflns_used 324
_cell_measurement_temperature 293(2)
_cell_measurement_theta_max 14.62
_cell_measurement_theta_min 2.65
_cell_volume 2730(6)
_computing_cell_refinement APEX2
_computing_data_collection 'APEX2 (Bruker, 2005)'
_computing_data_reduction APEX2
_computing_molecular_graphics APEX2
_computing_publication_material APEX2
_computing_structure_refinement 'SHELXL-97 (Sheldrick, 1997)'
_computing_structure_solution 'SHELXS-97 (Sheldrick, 1990)'
_diffrn_ambient_temperature 293(2)
_diffrn_measured_fraction_theta_full 0.983
_diffrn_measured_fraction_theta_max 0.983
_diffrn_measurement_device_type 'Bruker APEX SMART II'
_diffrn_measurement_method \w
_diffrn_radiation_monochromator graphite
_diffrn_radiation_source 'fine-focus sealed tube'
_diffrn_radiation_type MoK\a
_diffrn_radiation_wavelength 0.71073
_diffrn_reflns_av_R_equivalents 0.1687
_diffrn_reflns_av_sigmaI/netI 0.3012
_diffrn_reflns_limit_h_max 14
_diffrn_reflns_limit_h_min -14
_diffrn_reflns_limit_k_max 23
_diffrn_reflns_limit_k_min -24
_diffrn_reflns_limit_l_max 15
_diffrn_reflns_limit_l_min -9
_diffrn_reflns_number 7075
_diffrn_reflns_theta_full 25.95
_diffrn_reflns_theta_max 25.95
_diffrn_reflns_theta_min 2.07
_diffrn_standards_decay_% 0
_diffrn_standards_interval_time 0
_diffrn_standards_number 0
_exptl_absorpt_coefficient_mu 1.113
_exptl_absorpt_correction_T_max 0.8968
_exptl_absorpt_correction_T_min 0.8508
_exptl_absorpt_correction_type multi-scan
_exptl_absorpt_process_details 'SADABS (Bruker, 1997)'
_exptl_crystal_colour colourless
_exptl_crystal_density_diffrn 1.547
_exptl_crystal_density_method 'not measured'
_exptl_crystal_description block
_exptl_crystal_F_000 1312
_exptl_crystal_size_max 0.15
_exptl_crystal_size_mid 0.13
_exptl_crystal_size_min 0.10
_refine_diff_density_max 1.153
_refine_diff_density_min -0.450
_refine_diff_density_rms 0.138
_refine_ls_extinction_coef 0.0033(8)
_refine_ls_extinction_expression Fc^*^=kFc[1+0.001xFc^2^\l^3^/sin(2\q)]^-1/4^
_refine_ls_extinction_method SHELXL
_refine_ls_goodness_of_fit_ref 1.065
_refine_ls_hydrogen_treatment constr
_refine_ls_matrix_type full
_refine_ls_number_parameters 153
_refine_ls_number_reflns 2620
_refine_ls_number_restraints 0
_refine_ls_restrained_S_all 1.065
_refine_ls_R_factor_all 0.2422
_refine_ls_R_factor_gt 0.1145
_refine_ls_shift/su_max 0.000
_refine_ls_shift/su_mean 0.000
_refine_ls_structure_factor_coef Fsqd
_refine_ls_weighting_details 'calc w=1/[\s^2^(Fo^2^)+(0.0780P)^2^+0.0000P] where P=(Fo^2^+2Fc^2^)/3'
_refine_ls_weighting_scheme calc
_refine_ls_wR_factor_gt 0.2550
_refine_ls_wR_factor_ref 0.2699
_reflns_number_gt 773
_reflns_number_total 2620
_reflns_threshold_expression >2sigma(I)
_cod_data_source_file c005228k.txt
_cod_data_source_block xb2664
_cod_original_sg_symbol_H-M C2/c
_cod_database_code 7238306

loop_
_symmetry_equiv_pos_as_xyz
'x, y, z'
'-x, y, -z+1/2'
'x+1/2, y+1/2, z'
'-x+1/2, y+1/2, -z+1/2'
'-x, -y, -z'
'x, -y, z-1/2'
'-x+1/2, -y+1/2, -z'
'x+1/2, -y+1/2, z-1/2'

loop_
_atom_site_label
_atom_site_type_symbol
_atom_site_fract_x
_atom_site_fract_y
_atom_site_fract_z
_atom_site_U_iso_or_equiv
_atom_site_adp_type
_atom_site_occupancy
_atom_site_symmetry_multiplicity
_atom_site_calc_flag
_atom_site_refinement_flags
_atom_site_disorder_assembly
_atom_site_disorder_group
Zn1 Zn 0.5000 0.90547(10) 0.7500 0.0739(9) Uani 1 2 d S . .
O1 O 0.6212(8) 0.9377(5) 0.8812(7) 0.109(3) Uani 1 1 d . . .
O2 O 0.6565(8) 1.0051(5) 0.7523(8) 0.110(3) Uani 1 1 d . . .
S1 S 1.0257(3) 1.14813(19) 1.1762(3) 0.0980(13) Uani 1 1 d . . .
C2 C 0.6748(11) 0.9832(8) 0.8481(11) 0.079(4) Uani 1 1 d . . .
N1 N 0.9246(6) 1.1006(3) 0.9821(7) 0.080(3) Uani 1 1 d G . .
C11 C 0.8454(7) 1.0628(4) 0.9035(5) 0.085(4) Uani 1 1 d G . .
H11A H 0.8425 1.0690 0.8282 0.102 Uiso 1 1 calc R . .
C12 C 0.7707(6) 1.0159(4) 0.9374(7) 0.075(4) Uani 1 1 d G . .
C13 C 0.7751(7) 1.0067(3) 1.0499(8) 0.097(4) Uani 1 1 d G . .
H13A H 0.7251 0.9753 1.0726 0.116 Uiso 1 1 calc R . .
C14 C 0.8543(8) 1.0445(4) 1.1286(5) 0.077(3) Uani 1 1 d G . .
H14A H 0.8572 1.0383 1.2039 0.092 Uiso 1 1 calc R . .
C15 C 0.9290(6) 1.0914(4) 1.0947(7) 0.081(3) Uani 1 1 d G . .
N2 N 0.4115(6) 0.8459(3) 0.8415(6) 0.061(2) Uani 1 1 d G . .
C21 C 0.3303(7) 0.7976(4) 0.7888(4) 0.076(3) Uani 1 1 d G . .
H21A H 0.3186 0.7909 0.7125 0.091 Uiso 1 1 calc R . .
C22 C 0.2666(6) 0.7592(3) 0.8501(7) 0.087(4) Uani 1 1 d G . .
H22A H 0.2122 0.7268 0.8148 0.105 Uiso 1 1 calc R . .
C23 C 0.2840(6) 0.7691(4) 0.9641(7) 0.067(3) Uani 1 1 d G . .
C24 C 0.3652(7) 0.8175(4) 1.0168(4) 0.089(4) Uani 1 1 d G . .
H24A H 0.3768 0.8241 1.0931 0.107 Uiso 1 1 calc R . .
C25 C 0.4289(6) 0.8559(3) 0.9555(6) 0.102(4) Uani 1 1 d G . .
H25A H 0.4832 0.8882 0.9908 0.122 Uiso 1 1 calc R . .
O21 O 0.8976(12) 0.6370(6) 0.7947(9) 0.189(5) Uani 1 1 d . . .
O22A O 0.593(2) 0.6897(11) 0.904(2) 0.161(9) Uiso 0.48 1 d P A 1
H22E H 0.5476 0.6650 0.9259 0.193 Uiso 0.48 1 d PR A 1
H22F H 0.5703 0.6901 0.8380 0.193 Uiso 0.48 1 d PR A 1
O22 O 0.5591(15) 0.6627(10) 0.8346(17) 0.141(7) Uiso 0.52 1 d P B 2
H22C H 0.5287 0.6557 0.8918 0.169 Uiso 0.52 1 d PR B 2
H22D H 0.5399 0.6878 0.7827 0.169 Uiso 0.52 1 d PR B 2
O23 O 0.7931(14) 0.6914(8) 0.9505(13) 0.283(8) Uani 1 1 d . . .
H21C H 0.8636 0.6548 0.8437 0.339 Uiso 1 1 d R . .
H21D H 0.8786 0.5999 0.7827 0.339 Uiso 1 1 d R . .
H23A H 0.8141 0.6603 0.9922 0.339 Uiso 1 1 d R . .
H23B H 0.7237 0.6872 0.9240 0.339 Uiso 1 1 d R . .

loop_
_atom_site_aniso_label
_atom_site_aniso_U_11
_atom_site_aniso_U_22
_atom_site_aniso_U_33
_atom_site_aniso_U_23
_atom_site_aniso_U_13
_atom_site_aniso_U_12
Zn1 0.0762(14) 0.0763(15) 0.0755(14) 0.000 0.0304(12) 0.000
O1 0.120(7) 0.132(8) 0.086(6) -0.037(6) 0.044(6) -0.062(7)
O2 0.113(7) 0.135(8) 0.074(6) -0.012(6) 0.005(6) -0.004(6)
S1 0.083(2) 0.101(3) 0.100(3) 0.000(2) 0.000(2) -0.021(2)
C2 0.075(9) 0.114(12) 0.056(8) -0.031(9) 0.030(8) -0.014(8)
N1 0.075(6) 0.079(7) 0.077(7) 0.009(6) -0.002(6) 0.004(6)
C11 0.072(8) 0.097(10) 0.083(9) -0.016(8) 0.014(8) 0.001(8)
C12 0.060(7) 0.081(9) 0.091(10) -0.012(8) 0.034(8) -0.025(7)
C13 0.102(10) 0.105(10) 0.094(10) -0.035(9) 0.046(9) -0.041(8)
C14 0.093(9) 0.078(8) 0.058(7) -0.016(7) 0.013(7) -0.032(8)
C15 0.052(7) 0.103(10) 0.079(9) 0.002(9) -0.004(7) 0.021(8)
N2 0.072(6) 0.058(6) 0.053(6) 0.004(5) 0.014(5) 0.013(5)
C21 0.091(9) 0.090(9) 0.046(7) 0.004(7) 0.016(7) 0.021(8)
C22 0.118(10) 0.079(9) 0.079(9) -0.005(7) 0.052(8) -0.020(8)
C23 0.069(8) 0.056(8) 0.080(9) 0.017(7) 0.028(7) 0.015(6)
C24 0.119(10) 0.096(10) 0.066(8) -0.017(8) 0.050(8) -0.025(9)
C25 0.113(10) 0.112(11) 0.085(10) -0.031(9) 0.033(9) -0.026(9)
O21 0.225(11) 0.126(9) 0.181(11) 0.001(8) -0.030(10) -0.013(9)
O23 0.260(16) 0.26(2) 0.33(2) 0.010(16) 0.059(16) -0.007(15)

loop_
_atom_type_symbol
_atom_type_description
_atom_type_scat_dispersion_real
_atom_type_scat_dispersion_imag
_atom_type_scat_source
C C 0.0033 0.0016 'International Tables Vol C Tables 4.2.6.8 and 6.1.1.4'
N N 0.0061 0.0033 'International Tables Vol C Tables 4.2.6.8 and 6.1.1.4'
O O 0.0106 0.0060 'International Tables Vol C Tables 4.2.6.8 and 6.1.1.4'
S S 0.1246 0.1234 'International Tables Vol C Tables 4.2.6.8 and 6.1.1.4'
Zn Zn 0.2839 1.4301 'International Tables Vol C Tables 4.2.6.8 and 6.1.1.4'
H H 0.0000 0.0000 'International Tables Vol C Tables 4.2.6.8 and 6.1.1.4'

loop_
_geom_angle_atom_site_label_1
_geom_angle_atom_site_label_2
_geom_angle_atom_site_label_3
_geom_angle
_geom_angle_site_symmetry_1
_geom_angle_site_symmetry_3
O1 Zn1 O1 142.9(6) . 2_656
O1 Zn1 N2 106.4(3) . 2_656
O1 Zn1 N2 94.6(4) 2_656 2_656
O1 Zn1 N2 94.6(4) . .
O1 Zn1 N2 106.4(3) 2_656 .
N2 Zn1 N2 110.4(4) 2_656 .
C2 O1 Zn1 106.3(9) . .
C15 S1 S1 103.9(3) . 2_757
O1 C2 O2 126.3(13) . .
O1 C2 C12 114.4(11) . .
O2 C2 C12 119.2(12) . .
C11 N1 C15 120.0 . .
C12 C11 N1 120.0 . .
C12 C11 H11A 120.0 . .
N1 C11 H11A 120.0 . .
C11 C12 C13 120.0 . .
C11 C12 C2 117.6(8) . .
C13 C12 C2 121.8(8) . .
C14 C13 C12 120.0 . .
C14 C13 H13A 120.0 . .
C12 C13 H13A 120.0 . .
C15 C14 C13 120.0 . .
C15 C14 H14A 120.0 . .
C13 C14 H14A 120.0 . .
C14 C15 N1 120.0 . .
C14 C15 S1 128.0(6) . .
N1 C15 S1 111.8(6) . .
C21 N2 C25 120.0 . .
C21 N2 Zn1 120.0(5) . .
C25 N2 Zn1 120.0(5) . .
N2 C21 C22 120.0 . .
N2 C21 H21A 120.0 . .
C22 C21 H21A 120.0 . .
C21 C22 C23 120.0 . .
C21 C22 H22A 120.0 . .
C23 C22 H22A 120.0 . .
C24 C23 C22 120.0 . .
C24 C23 C23 116.8(12) . 7_567
C22 C23 C23 123.2(12) . 7_567
C23 C24 C25 120.0 . .
C23 C24 H24A 120.0 . .
C25 C24 H24A 120.0 . .
C24 C25 N2 120.0 . .
C24 C25 H25A 120.0 . .
N2 C25 H25A 120.0 . .
H21C O21 H21D 111.4 . .
H22E O22A H22F 105.2 . .
H22E O22A H22C 28.0 . .
H22F O22A H22C 77.8 . .
H22E O22A H23B 130.0 . .
H22F O22A H23B 104.7 . .
H22C O22A H23B 135.2 . .
H22E O22 H22F 88.0 . .
H22E O22 H22C 20.6 . .
H22F O22 H22C 102.9 . .
H22E O22 H22D 132.8 . .
H22F O22 H22D 58.5 . .
H22C O22 H22D 131.3 . .
H23A O23 H23B 108.5 . .

loop_
_geom_bond_atom_site_label_1
_geom_bond_atom_site_label_2
_geom_bond_distance
_geom_bond_site_symmetry_2
Zn1 O1 1.992(9) .
Zn1 O1 1.992(9) 2_656
Zn1 N2 2.051(5) 2_656
Zn1 N2 2.051(5) .
O1 C2 1.208(14) .
O2 C2 1.232(14) .
S1 C15 1.732(7) .
S1 S1 2.039(7) 2_757
C2 C12 1.519(14) .
N1 C11 1.3900 .
N1 C15 1.3900 .
C11 C12 1.3900 .
C11 H11A 0.9300 .
C12 C13 1.3900 .
C13 C14 1.3900 .
C13 H13A 0.9300 .
C14 C15 1.3900 .
C14 H14A 0.9300 .
N2 C21 1.3900 .
N2 C25 1.3900 .
C21 C22 1.3900 .
C21 H21A 0.9300 .
C22 C23 1.3900 .
C22 H22A 0.9300 .
C23 C24 1.3900 .
C23 C23 1.509(9) 7_567
C24 C25 1.3900 .
C24 H24A 0.9300 .
C25 H25A 0.9300 .
O21 H21C 0.8651 .
O21 H21D 0.7670 .
O22A H22E 0.8000 .
O22A H22F 0.8000 .
O22A H22C 0.9822 .
O22 H22E 1.1643 .
O22 H22F 0.5535 .
O22 H22C 0.8668 .
O22 H22D 0.8000 .
O23 H23A 0.7999 .
O23 H23B 0.8000 .
